data_4328169
loop_
_publ_author_name
'Pedro Ivo da Silva Maia'
'Hung Huy Nguyen'
'Daniela Ponader'
'Adelheid Hagenbach'
'Silke Bergemann'
'Ronald Gust'
'Victor Marcelo Deflon'
'Ulrich Abram'

_publ_contact_author_address
;Freie Universit\"at Berlin, Institute of 
Chemistry and Biochemistry, Fabeckstr. 34-36,
 D-14195 Berlin, Germany
;
_publ_contact_author_email abram@chemie.fu-berlin.de
_publ_contact_author_fax '(#49) 30 83852676'
_publ_contact_author_name 'Ulrich Abram'
_publ_contact_author_phone '(#49) 30 83854002'
_publ_section_title
;
 Neutral Gold Complexes with Tridentate SNS Thiosemicarbazide Ligands
;
_journal_name_full 'Inorganic Chemistry'
_journal_page_first 1604
_journal_page_last 1613
_journal_paper_doi 10.1021/ic201905t
_journal_volume 51
_journal_year 2012
_chemical_formula_moiety 'C19 H27 Au Cl N5 S'
_chemical_formula_sum 'C19 H27 Au Cl N5 S'
_chemical_formula_weight 589.93
_chemical_name_common '[Au(I)Cl(DPTT)]'
_chemical_name_systematic
;
Chloro[N-{2N-(5-diethylamino-3-phenyl-1-thiocarbamoyl-1,2,4-triazole)}{N'-
(hexaamethylene)}thiourea]gold(I) 
gold(III) Chloride
;
_space_group_IT_number 14
_symmetry_cell_setting monoclinic
_symmetry_space_group_name_Hall '-P 2yn'
_symmetry_space_group_name_H-M 'P 1 21/n 1'
_atom_sites_solution_hydrogens geom
_atom_sites_solution_primary direct
_atom_sites_solution_secondary difmap
_audit_creation_method SHELXL-97
_cell_angle_alpha 90.00
_cell_angle_beta 106.44(1)
_cell_angle_gamma 90.00
_cell_formula_units_Z 4
_cell_length_a 8.0871(7)
_cell_length_b 23.774(1)
_cell_length_c 11.614(1)
_cell_measurement_reflns_used 15987
_cell_measurement_temperature 200(2)
_cell_measurement_theta_max 29.61
_cell_measurement_theta_min 2.50
_cell_volume 2141.6(3)
_computing_cell_refinement 'STOE X-AREA'
_computing_data_collection 'STOE X-AREA'
_computing_data_reduction 'STOE X-RED'
_computing_molecular_graphics 'Ortep-3 for Windows (Farrugia, 1997)'
_computing_publication_material 'WinGX publication routines (Farrugia, 1999)'
_computing_structure_refinement 'SHELXL-97 (Sheldrick, 1997)'
_computing_structure_solution 'SHELXS-97 (Sheldrick, 1997)'
_diffrn_ambient_temperature 200(2)
_diffrn_detector_area_resol_mean 6.67
_diffrn_measured_fraction_theta_full 0.990
_diffrn_measured_fraction_theta_max 0.990
_diffrn_measurement_device_type 'STOE IPDS 2T'
_diffrn_measurement_method 'rotation method'
_diffrn_radiation_monochromator graphite
_diffrn_radiation_source 'fine-focus sealed tube'
_diffrn_radiation_type MoK\a
_diffrn_radiation_wavelength 0.71073
_diffrn_reflns_av_R_equivalents 0.0588
_diffrn_reflns_av_sigmaI/netI 0.0416
_diffrn_reflns_limit_h_max 9
_diffrn_reflns_limit_h_min -11
_diffrn_reflns_limit_k_max 32
_diffrn_reflns_limit_k_min -32
_diffrn_reflns_limit_l_max 15
_diffrn_reflns_limit_l_min -14
_diffrn_reflns_number 16009
_diffrn_reflns_theta_full 29.22
_diffrn_reflns_theta_max 29.22
_diffrn_reflns_theta_min 1.71
_exptl_absorpt_coefficient_mu 7.105
_exptl_absorpt_correction_T_max 0.4632
_exptl_absorpt_correction_T_min 0.2311
_exptl_absorpt_correction_type integration
_exptl_crystal_colour colorless
_exptl_crystal_density_diffrn 1.830
_exptl_crystal_description needles
_exptl_crystal_F_000 1152
_exptl_crystal_size_max 0.15
_exptl_crystal_size_mid 0.1
_exptl_crystal_size_min 0.07
_refine_diff_density_max 1.130
_refine_diff_density_min -1.287
_refine_diff_density_rms 0.367
_refine_ls_extinction_coef 0.0112(4)
_refine_ls_extinction_expression Fc^*^=kFc[1+0.001xFc^2^\l^3^/sin(2\q)]^-1/4^
_refine_ls_extinction_method SHELXL
_refine_ls_goodness_of_fit_ref 1.089
_refine_ls_hydrogen_treatment constr
_refine_ls_matrix_type full
_refine_ls_number_parameters 247
_refine_ls_number_reflns 5757
_refine_ls_number_restraints 0
_refine_ls_restrained_S_all 1.089
_refine_ls_R_factor_all 0.0497
_refine_ls_R_factor_gt 0.0345
_refine_ls_shift/su_max 0.020
_refine_ls_shift/su_mean 0.000
_refine_ls_structure_factor_coef Fsqd
_refine_ls_weighting_details 'calc w=1/[\s^2^(Fo^2^)+(0.0541P)^2^+0.0000P] where P=(Fo^2^+2Fc^2^)/3'
_refine_ls_weighting_scheme calc
_refine_ls_wR_factor_gt 0.0776
_refine_ls_wR_factor_ref 0.0946
_reflns_number_gt 4604
_reflns_number_total 5757
_reflns_threshold_expression >2sigma(I)
_cod_data_source_file ic201905t_si_001_2.cif
_cod_data_source_block aul4ccl
_cod_original_cell_volume 2141.7(3)
_cod_original_sg_symbol_H-M 'P 21/n'
_cod_database_code 4328169

loop_
_symmetry_equiv_pos_as_xyz
'x, y, z'
'-x+1/2, y+1/2, -z+1/2'
'-x, -y, -z'
'x-1/2, -y-1/2, z-1/2'

loop_
_atom_site_label
_atom_site_type_symbol
_atom_site_fract_x
_atom_site_fract_y
_atom_site_fract_z
_atom_site_U_iso_or_equiv
_atom_site_adp_type
_atom_site_occupancy
_atom_site_symmetry_multiplicity
_atom_site_calc_flag
_atom_site_refinement_flags
Au Au 0.95377(2) 0.949782(7) 0.595565(16) 0.04055(9) Uani 1 1 d .
S2 S 0.66851(16) 0.93983(5) 0.50486(12) 0.0421(2) Uani 1 1 d .
Cl Cl 1.23646(17) 0.96238(7) 0.69508(14) 0.0592(3) Uani 1 1 d .
N1 N 0.9445(5) 0.81350(17) 0.7721(3) 0.0401(8) Uani 1 1 d .
N2 N 0.7420(5) 0.79352(15) 0.5970(3) 0.0396(8) Uani 1 1 d .
N3 N 0.7080(5) 0.84537(15) 0.6428(3) 0.0382(8) Uani 1 1 d .
N4 N 0.4325(5) 0.86630(15) 0.5242(3) 0.0349(7) Uani 1 1 d .
N5 N 0.8401(5) 0.90282(17) 0.8159(3) 0.0430(9) Uani 1 1 d .
C1 C 0.8342(5) 0.85622(19) 0.7487(4) 0.0373(9) Uani 1 1 d .
C2 C 0.8839(6) 0.77746(19) 0.6779(4) 0.0375(9) Uani 1 1 d .
C3 C 0.5959(6) 0.88135(18) 0.5609(4) 0.0360(9) Uani 1 1 d .
C21 C 0.9639(6) 0.7225(2) 0.6697(4) 0.0413(10) Uani 1 1 d .
C22 C 0.8992(7) 0.6879(2) 0.5713(5) 0.0468(11) Uani 1 1 d .
H22 H 0.8080 0.7000 0.5077 0.056 Uiso 1 1 calc R
C23 C 0.9704(8) 0.6350(2) 0.5678(7) 0.0614(14) Uani 1 1 d .
H23 H 0.9270 0.6116 0.5020 0.074 Uiso 1 1 calc R
C24 C 1.1064(8) 0.6171(2) 0.6628(7) 0.0653(17) Uani 1 1 d .
H24 H 1.1542 0.5817 0.6607 0.078 Uiso 1 1 calc R
C25 C 1.1696(7) 0.6511(3) 0.7583(6) 0.0599(15) Uani 1 1 d .
H25 H 1.2604 0.6386 0.8218 0.072 Uiso 1 1 calc R
C26 C 1.1021(7) 0.7043(2) 0.7639(5) 0.0521(12) Uani 1 1 d .
H26 H 1.1484 0.7276 0.8295 0.063 Uiso 1 1 calc R
C41 C 0.3586(6) 0.82154(19) 0.5830(4) 0.0412(9) Uani 1 1 d .
H41A H 0.2549 0.8358 0.5992 0.049 Uiso 1 1 calc R
H41B H 0.4404 0.8124 0.6595 0.049 Uiso 1 1 calc R
C42 C 0.3138(7) 0.76768(19) 0.5084(5) 0.0461(11) Uani 1 1 d .
H42A H 0.4051 0.7599 0.4715 0.055 Uiso 1 1 calc R
H42B H 0.3099 0.7366 0.5616 0.055 Uiso 1 1 calc R
C43 C 0.1437(7) 0.7703(2) 0.4108(5) 0.0470(11) Uani 1 1 d .
H43A H 0.0516 0.7746 0.4485 0.056 Uiso 1 1 calc R
H43B H 0.1259 0.7347 0.3683 0.056 Uiso 1 1 calc R
C44 C 0.1296(7) 0.8174(2) 0.3198(4) 0.0438(10) Uani 1 1 d .
H44A H 0.2231 0.8139 0.2833 0.053 Uiso 1 1 calc R
H44B H 0.0220 0.8134 0.2568 0.053 Uiso 1 1 calc R
C45 C 0.1361(6) 0.8757(2) 0.3751(4) 0.0410(10) Uani 1 1 d .
H45A H 0.0805 0.8741 0.4388 0.049 Uiso 1 1 calc R
H45B H 0.0698 0.9013 0.3143 0.049 Uiso 1 1 calc R
C46 C 0.3167(6) 0.90008(18) 0.4263(4) 0.0400(9) Uani 1 1 d .
H46A H 0.3700 0.9037 0.3617 0.048 Uiso 1 1 calc R
H46B H 0.3063 0.9375 0.4566 0.048 Uiso 1 1 calc R
C51 C 0.6829(7) 0.9291(2) 0.8253(5) 0.0529(12) Uani 1 1 d .
H51A H 0.6571 0.9152 0.8968 0.063 Uiso 1 1 calc R
H51B H 0.5886 0.9181 0.7565 0.063 Uiso 1 1 calc R
C52 C 0.6935(10) 0.9918(3) 0.8308(9) 0.092(3) Uani 1 1 d .
H52A H 0.7655 1.0032 0.9081 0.138 Uiso 1 1 calc R
H52B H 0.5801 1.0072 0.8185 0.138 Uiso 1 1 calc R
H52C H 0.7418 1.0054 0.7694 0.138 Uiso 1 1 calc R
C53 C 0.9983(7) 0.9120(2) 0.9138(4) 0.0455(10) Uani 1 1 d .
H53A H 1.0174 0.9521 0.9253 0.055 Uiso 1 1 calc R
H53B H 1.0949 0.8964 0.8905 0.055 Uiso 1 1 calc R
C54 C 0.9945(8) 0.8860(3) 1.0316(5) 0.0626(15) Uani 1 1 d .
H54A H 0.9137 0.9060 1.0630 0.094 Uiso 1 1 calc R
H54B H 1.1072 0.8882 1.0876 0.094 Uiso 1 1 calc R
H54C H 0.9602 0.8473 1.0190 0.094 Uiso 1 1 calc R

loop_
_atom_site_aniso_label
_atom_site_aniso_U_11
_atom_site_aniso_U_22
_atom_site_aniso_U_33
_atom_site_aniso_U_23
_atom_site_aniso_U_13
_atom_site_aniso_U_12
Au 0.03339(11) 0.04157(11) 0.04462(12) -0.00267(7) 0.00767(7) -0.00488(7)
S2 0.0346(5) 0.0366(5) 0.0492(6) 0.0034(4) 0.0023(5) -0.0039(4)
Cl 0.0354(6) 0.0755(9) 0.0614(8) 0.0074(6) 0.0051(5) -0.0131(6)
N1 0.0332(19) 0.048(2) 0.0352(18) 0.0048(15) 0.0027(15) 0.0024(16)
N2 0.0356(19) 0.0368(18) 0.0391(19) 0.0021(14) -0.0010(15) 0.0034(15)
N3 0.0342(18) 0.0358(17) 0.0372(18) -0.0021(14) -0.0023(14) 0.0021(15)
N4 0.0324(18) 0.0354(17) 0.0311(16) 0.0024(13) -0.0005(14) -0.0021(14)
N5 0.0334(19) 0.051(2) 0.0380(19) -0.0069(16) -0.0007(15) -0.0067(16)
C1 0.030(2) 0.044(2) 0.0324(19) 0.0047(16) 0.0005(16) -0.0026(17)
C2 0.031(2) 0.043(2) 0.036(2) 0.0087(17) 0.0060(16) 0.0022(17)
C3 0.033(2) 0.035(2) 0.034(2) -0.0022(15) -0.0004(16) 0.0017(16)
C21 0.035(2) 0.044(2) 0.045(2) 0.0160(19) 0.0120(19) 0.0028(18)
C22 0.040(2) 0.043(2) 0.056(3) 0.008(2) 0.012(2) 0.007(2)
C23 0.051(3) 0.047(3) 0.089(4) 0.000(3) 0.024(3) 0.004(2)
C24 0.046(3) 0.046(3) 0.110(5) 0.018(3) 0.032(3) 0.015(2)
C25 0.037(3) 0.061(3) 0.084(4) 0.031(3) 0.022(3) 0.015(2)
C26 0.038(3) 0.062(3) 0.056(3) 0.018(2) 0.012(2) 0.008(2)
C41 0.037(2) 0.045(2) 0.036(2) 0.0048(17) 0.0017(18) -0.0032(19)
C42 0.046(3) 0.038(2) 0.051(3) 0.0041(19) 0.008(2) -0.0047(19)
C43 0.044(3) 0.045(2) 0.049(3) -0.006(2) 0.008(2) -0.008(2)
C44 0.039(2) 0.050(3) 0.038(2) -0.0049(19) 0.0051(19) -0.002(2)
C45 0.034(2) 0.048(2) 0.033(2) -0.0030(17) -0.0035(17) 0.0053(19)
C46 0.034(2) 0.037(2) 0.042(2) 0.0065(17) -0.0019(18) 0.0023(17)
C51 0.043(3) 0.061(3) 0.046(3) -0.017(2) 0.000(2) 0.000(2)
C52 0.070(5) 0.062(4) 0.123(7) -0.035(4) -0.006(5) 0.006(3)
C53 0.039(2) 0.054(3) 0.036(2) -0.0029(19) -0.0014(19) -0.008(2)
C54 0.059(3) 0.081(4) 0.041(3) 0.001(3) 0.003(2) -0.008(3)

loop_
_atom_type_symbol
_atom_type_description
_atom_type_scat_dispersion_real
_atom_type_scat_dispersion_imag
_atom_type_scat_source
C C 0.0033 0.0016 'International Tables Vol C Tables 4.2.6.8 and 6.1.1.4'
H H 0.0000 0.0000 'International Tables Vol C Tables 4.2.6.8 and 6.1.1.4'
Au Au -2.0133 8.8022 'International Tables Vol C Tables 4.2.6.8 and 6.1.1.4'
Cl Cl 0.1484 0.1585 'International Tables Vol C Tables 4.2.6.8 and 6.1.1.4'
N N 0.0061 0.0033 'International Tables Vol C Tables 4.2.6.8 and 6.1.1.4'
S S 0.1246 0.1234 'International Tables Vol C Tables 4.2.6.8 and 6.1.1.4'

loop_
_geom_angle_atom_site_label_1
_geom_angle_atom_site_label_2
_geom_angle_atom_site_label_3
_geom_angle
S2 Au Cl 176.80(5)
C3 S2 Au 108.84(15)
C1 N1 C2 104.3(4)
C2 N2 N3 102.1(3)
C1 N3 N2 109.1(3)
C1 N3 C3 131.5(4)
N2 N3 C3 115.9(3)
C3 N4 C41 123.1(4)
C3 N4 C46 117.2(4)
C41 N4 C46 119.5(4)
C1 N5 C51 120.6(4)
C1 N5 C53 116.8(4)
C51 N5 C53 118.0(4)
N1 C1 N5 126.7(4)
N1 C1 N3 108.9(4)
N5 C1 N3 124.4(4)
N2 C2 N1 115.6(4)
N2 C2 C21 121.4(4)
N1 C2 C21 122.9(4)
N4 C3 N3 116.7(4)
N4 C3 S2 121.3(3)
N3 C3 S2 121.9(3)
C22 C21 C26 119.6(5)
C22 C21 C2 120.7(4)
C26 C21 C2 119.6(5)
C21 C22 C23 120.0(5)
C21 C22 H22 120.0
C23 C22 H22 120.0
C24 C23 C22 119.8(6)
C24 C23 H23 120.1
C22 C23 H23 120.1
C25 C24 C23 120.0(5)
C25 C24 H24 120.0
C23 C24 H24 120.0
C24 C25 C26 121.4(5)
C24 C25 H25 119.3
C26 C25 H25 119.3
C25 C26 C21 119.1(6)
C25 C26 H26 120.5
C21 C26 H26 120.5
N4 C41 C42 113.7(4)
N4 C41 H41A 108.8
C42 C41 H41A 108.8
N4 C41 H41B 108.8
C42 C41 H41B 108.8
H41A C41 H41B 107.7
C43 C42 C41 114.1(4)
C43 C42 H42A 108.7
C41 C42 H42A 108.7
C43 C42 H42B 108.7
C41 C42 H42B 108.7
H42A C42 H42B 107.6
C42 C43 C44 115.0(4)
C42 C43 H43A 108.5
C44 C43 H43A 108.5
C42 C43 H43B 108.5
C44 C43 H43B 108.5
H43A C43 H43B 107.5
C45 C44 C43 113.0(4)
C45 C44 H44A 109.0
C43 C44 H44A 109.0
C45 C44 H44B 109.0
C43 C44 H44B 109.0
H44A C44 H44B 107.8
C44 C45 C46 115.1(4)
C44 C45 H45A 108.5
C46 C45 H45A 108.5
C44 C45 H45B 108.5
C46 C45 H45B 108.5
H45A C45 H45B 107.5
N4 C46 C45 114.8(4)
N4 C46 H46A 108.6
C45 C46 H46A 108.6
N4 C46 H46B 108.6
C45 C46 H46B 108.6
H46A C46 H46B 107.6
N5 C51 C52 113.1(5)
N5 C51 H51A 109.0
C52 C51 H51A 109.0
N5 C51 H51B 109.0
C52 C51 H51B 109.0
H51A C51 H51B 107.8
C51 C52 H52A 109.5
C51 C52 H52B 109.5
H52A C52 H52B 109.5
C51 C52 H52C 109.5
H52A C52 H52C 109.5
H52B C52 H52C 109.5
N5 C53 C54 113.9(4)
N5 C53 H53A 108.8
C54 C53 H53A 108.8
N5 C53 H53B 108.8
C54 C53 H53B 108.8
H53A C53 H53B 107.7
C53 C54 H54A 109.5
C53 C54 H54B 109.5
H54A C54 H54B 109.5
C53 C54 H54C 109.5
H54A C54 H54C 109.5
H54B C54 H54C 109.5

loop_
_geom_bond_atom_site_label_1
_geom_bond_atom_site_label_2
_geom_bond_distance
Au S2 2.2610(12)
Au Cl 2.2708(13)
S2 C3 1.708(5)
N1 C1 1.328(6)
N1 C2 1.367(6)
N2 C2 1.316(5)
N2 N3 1.400(5)
N3 C1 1.382(5)
N3 C3 1.404(5)
N4 C3 1.318(6)
N4 C41 1.479(6)
N4 C46 1.488(5)
N5 C1 1.348(6)
N5 C51 1.448(7)
N5 C53 1.468(6)
C2 C21 1.472(6)
C21 C22 1.386(7)
C21 C26 1.393(7)
C22 C23 1.388(7)
C22 H22 0.9300
C23 C24 1.385(9)
C23 H23 0.9300
C24 C25 1.352(10)
C24 H24 0.9300
C25 C26 1.386(8)
C25 H25 0.9300
C26 H26 0.9300
C41 C42 1.531(6)
C41 H41A 0.9700
C41 H41B 0.9700
C42 C43 1.516(7)
C42 H42A 0.9700
C42 H42B 0.9700
C43 C44 1.523(7)
C43 H43A 0.9700
C43 H43B 0.9700
C44 C45 1.522(6)
C44 H44A 0.9700
C44 H44B 0.9700
C45 C46 1.527(6)
C45 H45A 0.9700
C45 H45B 0.9700
C46 H46A 0.9700
C46 H46B 0.9700
C51 C52 1.495(9)
C51 H51A 0.9700
C51 H51B 0.9700
C52 H52A 0.9600
C52 H52B 0.9600
C52 H52C 0.9600
C53 C54 1.508(7)
C53 H53A 0.9700
C53 H53B 0.9700
C54 H54A 0.9600
C54 H54B 0.9600
C54 H54C 0.9600
